data_1563273
loop_
_publ_author_name
'Yan, Zhi-Bo'
'Peng, Meng'
'Chen, Qi-Long'
'Lu, Ka'
'Tu, Yong Qiang'
'Dai, Kun Long'
'Zhang, Fu-Min'
'Zhang, Xiao-Ming'

_publ_section_title
;
 An Effective and Versatile Strategy for the Synthesis of Structurally
 Diverse Heteroarylsilanes via Ir(III)-Catalyzed C&#x2212;H Silylation
;
_journal_name_full 'Chemical Science'
_journal_paper_doi 10.1039/D1SC02344F
_journal_year 2021
_chemical_absolute_configuration ad
_chemical_formula_moiety 'C36 H38 Cl Ir N4'
_chemical_formula_sum 'C36 H38 Cl Ir N4'
_chemical_formula_weight 754.35
_space_group_crystal_system hexagonal
_space_group_IT_number 169
_space_group_name_Hall 'P 61'
_space_group_name_H-M_alt 'P 61'
_atom_sites_solution_hydrogens geom
_atom_sites_solution_primary dual
_audit_creation_date 2020-12-28
_audit_creation_method
;
Olex2 1.2
(compiled 2018.05.29 svn.r3508 for OlexSys, GUI svn.r5506)
;
_audit_update_record
;
2021-01-08 deposited with the CCDC.	2021-06-08 downloaded from the CCDC.
;
_cell_angle_alpha 90
_cell_angle_beta 90
_cell_angle_gamma 120
_cell_formula_units_Z 6
_cell_length_a 26.9599(4)
_cell_length_b 26.9599(4)
_cell_length_c 11.3490(2)
_cell_measurement_reflns_used 15637
_cell_measurement_temperature 270.82(19)
_cell_measurement_theta_max 75.1180
_cell_measurement_theta_min 3.2590
_cell_volume 7143.7(2)
_computing_cell_refinement 'CrysAlisPro 1.171.40.84a (Rigaku OD, 2020)'
_computing_data_collection 'CrysAlisPro 1.171.40.84a (Rigaku OD, 2020)'
_computing_data_reduction 'CrysAlisPro 1.171.40.84a (Rigaku OD, 2020)'
_computing_molecular_graphics 'Olex2 (Dolomanov et al., 2009)'
_computing_publication_material 'Olex2 (Dolomanov et al., 2009)'
_computing_structure_refinement 'ShelXL (Sheldrick, 2015)'
_computing_structure_solution 'ShelXT (Sheldrick, 2015)'
_diffrn_ambient_environment N~2~
_diffrn_ambient_temperature 270.82(19)
_diffrn_detector 'Hybrid Pixel Array Detector'
_diffrn_detector_area_resol_mean 10.0000
_diffrn_detector_type HyPix
_diffrn_measured_fraction_theta_full 0.998
_diffrn_measured_fraction_theta_max 0.955
_diffrn_measurement_details
;
List of Runs (angles in degrees, time in seconds):

  # Type    Start    End  Width  t~exp~   \w     \q     \k     \f   Frames
#--------------------------------------------------------------------------
  1  \w    -73.00 -10.00   0.50    0.08    --  -43.05 102.00   7.00  126
  2  \w    -53.00 -24.00   0.50    0.30    -- -100.00  45.00  30.00   58
  3  \w    -74.00 -26.00   0.50    0.30    -- -100.00  67.00 -81.00   96
  4  \w    -55.00 -28.00   0.50    0.30    -- -100.00 125.00-120.00   54
  5  \w    -74.00 -30.00   0.50    0.30    -- -100.00  61.00 -90.00   88
  6  \w    -70.00 -44.00   0.50    0.30    -- -100.00  61.00  60.00   52
  7  \w    -98.00 -53.00   0.50    0.30    -- -100.00  74.00 122.00   90
  8  \w   -164.00 -72.00   0.50    0.30    -- -100.00 -74.00  -6.00  184
  9  \w   -115.00 -52.00   0.50    0.08    --  -43.05-179.00 -30.00  126
 10  \w     35.00  78.00   0.50    0.30    --  109.26 -77.00  60.00   86
 11  \w     35.00  97.00   0.50    0.30    --  109.26 -77.00  90.00  124
 12  \w     40.00  83.00   0.50    0.30    --  109.26 -77.00 -30.00   86
 13  \w   -100.00 -75.00   0.50    0.30    -- -100.00 125.00-120.00   50
;
_diffrn_measurement_device 'four-circle diffractometer'
_diffrn_measurement_device_type 'ROD, Synergy Custom system, HyPix'
_diffrn_measurement_method '\w scans'
_diffrn_orient_matrix_type 'CrysAlisPro convention (1999,Acta A55,543-557)'
_diffrn_orient_matrix_UB_11 -0.0271821000
_diffrn_orient_matrix_UB_12 -0.0473779000
_diffrn_orient_matrix_UB_13 0.0943148000
_diffrn_orient_matrix_UB_21 -0.0460544000
_diffrn_orient_matrix_UB_22 -0.0392890000
_diffrn_orient_matrix_UB_23 -0.0888606000
_diffrn_orient_matrix_UB_31 0.0386554000
_diffrn_orient_matrix_UB_32 -0.0237920000
_diffrn_orient_matrix_UB_33 -0.0404191000
_diffrn_radiation_monochromator mirror
_diffrn_radiation_probe x-ray
_diffrn_radiation_type 'Cu K\a'
_diffrn_radiation_wavelength 1.54184
_diffrn_reflns_av_R_equivalents 0.0421
_diffrn_reflns_av_unetI/netI 0.0382
_diffrn_reflns_Laue_measured_fraction_full 0.998
_diffrn_reflns_Laue_measured_fraction_max 0.955
_diffrn_reflns_limit_h_max 32
_diffrn_reflns_limit_h_min -23
_diffrn_reflns_limit_k_max 32
_diffrn_reflns_limit_k_min -32
_diffrn_reflns_limit_l_max 12
_diffrn_reflns_limit_l_min -13
_diffrn_reflns_number 27060
_diffrn_reflns_point_group_measured_fraction_full 0.911
_diffrn_reflns_point_group_measured_fraction_max 0.854
_diffrn_reflns_theta_full 67.684
_diffrn_reflns_theta_max 76.092
_diffrn_reflns_theta_min 5.012
_diffrn_source 'Rotating-anode X-ray tube'
_diffrn_source_type 'Rigaku (Cu) X-ray Source'
_exptl_absorpt_coefficient_mu 6.097
_exptl_absorpt_correction_T_max 1.00000
_exptl_absorpt_correction_T_min 0.83772
_exptl_absorpt_correction_type multi-scan
_exptl_absorpt_process_details
;
CrysAlisPro 1.171.40.84a (Rigaku Oxford Diffraction, 2020)
Empirical absorption correction using spherical harmonics,
implemented in SCALE3 ABSPACK scaling algorithm.
;
_exptl_crystal_colour 'clear light red'
_exptl_crystal_colour_lustre clear
_exptl_crystal_colour_modifier light
_exptl_crystal_colour_primary red
_exptl_crystal_density_diffrn 1.052
_exptl_crystal_description block
_exptl_crystal_F_000 2256
_exptl_crystal_size_max 0.15
_exptl_crystal_size_mid 0.12
_exptl_crystal_size_min 0.09
_refine_diff_density_max 0.793
_refine_diff_density_min -0.764
_refine_diff_density_rms 0.076
_refine_ls_abs_structure_details
;
 Flack x determined using 2923 quotients [(I+)-(I-)]/[(I+)+(I-)]
 (Parsons, Flack and Wagner, Acta Cryst. B69 (2013) 249-259).
;
_refine_ls_abs_structure_Flack 0.118(15)
_refine_ls_extinction_method none
_refine_ls_goodness_of_fit_ref 1.077
_refine_ls_hydrogen_treatment constr
_refine_ls_matrix_type full
_refine_ls_number_parameters 381
_refine_ls_number_reflns 8514
_refine_ls_number_restraints 25
_refine_ls_restrained_S_all 1.077
_refine_ls_R_factor_all 0.0445
_refine_ls_R_factor_gt 0.0417
_refine_ls_shift/su_max 0.000
_refine_ls_shift/su_mean 0.000
_refine_ls_structure_factor_coef Fsqd
_refine_ls_weighting_details 'w=1/[\s^2^(Fo^2^)+(0.0663P)^2^+4.7513P] where P=(Fo^2^+2Fc^2^)/3'
_refine_ls_weighting_scheme calc
_refine_ls_wR_factor_gt 0.1134
_refine_ls_wR_factor_ref 0.1154
_reflns_Friedel_coverage 0.699
_reflns_Friedel_fraction_full 0.813
_reflns_Friedel_fraction_max 0.741
_reflns_number_gt 7824
_reflns_number_total 8514
_reflns_threshold_expression 'I > 2\s(I)'
_cod_data_source_file d1sc02344f2.cif
_cod_data_source_block yanzhb_1225_1
_cod_database_code 1563273
_shelx_shelxl_version_number 2018/3
_shelx_space_group_comment
;
The symmetry employed for this shelxl refinement is uniquely defined
by the following loop, which should always be used as a source of
symmetry information in preference to the above space-group names.
They are only intended as comments.
;
_shelx_estimated_absorpt_t_max 0.610
_shelx_estimated_absorpt_t_min 0.462
_reflns_odcompleteness_completeness 99.96
_reflns_odcompleteness_iscentric 1
_reflns_odcompleteness_theta 66.97
_olex2_refinement_description
;
1. Others
 Fixed Uiso: H00B(0.095) H00D(0.067) H00A(0.076) H00C(0.076) H00G(0.104)
 H00H(0.109) H00I(0.088) H00J(0.089) H00L(0.091) H00M(0.097) H00E(0.094)
 H00F(0.094) H00O(0.082) H00Q(0.092) H00K(0.208) H00N(0.208) H00P(0.208)
 H00T(0.109) H00U(0.146) H00V(0.121) H00W(0.087) H00R(0.137) H00S(0.137)
 H00X(0.117) H00Y(0.117) H00Z(0.198) H(0.198) HA(0.198) H01A(0.116) H01B(0.116)
 H01C(0.123) H01D(0.123) H01E(0.153) H01F(0.153) H013(0.131) H014(0.162)
 H015(0.153) H68(0.176)
 Fixed X: H00B(0.637052) H00D(0.859847) H00A(0.761663) H00C(0.698635)
 H00G(0.62506) H00H(0.705204) H00I(0.696711) H00J(0.727313) H00L(0.794297)
 H00M(0.976142) H00E(1.036707) H00F(1.099671) H00O(0.799711) H00Q(1.030531)
 H00K(0.756178) H00N(0.813352) H00P(0.77274) H00T(0.920337) H00U(0.898491)
 H00V(0.998575) H00W(0.833415) H00R(1.046703) H00S(1.082015) H00X(1.002165)
 H00Y(0.96832) H00Z(0.857196) H(0.883739) HA(0.826578) H01A(1.117564)
 H01B(1.102574) H01C(1.008343) H01D(1.063817) H01E(1.100219) H01F(1.038945)
 H013(0.899792) H014(0.837779) H015(0.810084) H68(0.831342)
 Fixed Y: H00B(0.405264) H00D(0.489656) H00A(0.527686) H00C(0.495155)
 H00G(0.329844) H00H(0.322604) H00I(0.499949) H00J(0.500571) H00L(0.394162)
 H00M(0.441995) H00E(0.584216) H00F(0.624015) H00O(0.358148) H00Q(0.532892)
 H00K(0.456133) H00N(0.508497) H00P(0.518458) H00T(0.342867) H00U(0.646)
 H00V(0.651461) H00W(0.300389) H00R(0.636077) H00S(0.603907) H00X(0.522381)
 H00Y(0.555619) H00Z(0.449876) H(0.485266) HA(0.426277) H01A(0.631756)
 H01B(0.680746) H01C(0.700288) H01D(0.72264) H01E(0.69781) H01F(0.65732)
 H013(0.59764) H014(0.62996) H015(0.675078) H68(0.668936)
 Fixed Z: H00B(0.754086) H00D(0.410462) H00A(0.708504) H00C(0.660904)
 H00G(0.871474) H00H(0.920067) H00I(0.456446) H00J(0.27509) H00L(0.865973)
 H00M(0.475679) H00E(0.718315) H00F(0.672955) H00O(0.666471) H00Q(0.520381)
 H00K(0.077066) H00N(0.031732) H00P(0.114982) H00T(0.483178) H00U(0.469368)
 H00V(0.467822) H00W(0.590912) H00R(0.290858) H00S(0.284797) H00X(0.328121)
 H00Y(0.345868) H00Z(0.254296) H(0.138804) HA(0.132948) H01A(0.473961)
 H01B(0.454931) H01C(0.667109) H01D(0.58876) H01E(0.743958) H01F(0.797478)
 H013(0.800989) H014(0.852174) H015(0.728789) H68(0.528821)
;
_smtbx_masks_void_probe_radius 1.2
_smtbx_masks_void_truncation_radius 1.2
_olex2_submission_special_instructions 'No special instructions were received'
_oxdiff_exptl_absorpt_empirical_details
;
Empirical correction (ABSPACK) includes:
- Absorption correction using spherical harmonics
- Frame scaling
;
_oxdiff_exptl_absorpt_empirical_full_max 1.387
_oxdiff_exptl_absorpt_empirical_full_min 0.705

loop_
_space_group_symop_operation_xyz
'x, y, z'
'-y, x-y, z+1/3'
'-x+y, -x, z+2/3'
'-x, -y, z+1/2'
'y, -x+y, z+5/6'
'x-y, x, z+1/6'

loop_
_atom_site_label
_atom_site_type_symbol
_atom_site_fract_x
_atom_site_fract_y
_atom_site_fract_z
_atom_site_U_iso_or_equiv
_atom_site_adp_type
_atom_site_occupancy
_atom_site_site_symmetry_order
_atom_site_calc_flag
_atom_site_refinement_flags_posn
_atom_site_refinement_flags_adp
_atom_site_refinement_flags_occupancy
_atom_site_disorder_assembly
_atom_site_disorder_group
Ir01 Ir 0.84975(2) 0.49247(2) 0.68795(2) 0.05096(12) Uani 1 1 d . . . . .
Cl02 Cl 0.89768(11) 0.50123(15) 0.8715(3) 0.0849(8) Uani 1 1 d . . . . .
N003 N 0.7681(3) 0.4367(3) 0.7665(8) 0.0590(18) Uani 1 1 d . . . . .
N004 N 0.8165(4) 0.4889(5) 0.1963(15) 0.091(3) Uani 1 1 d . . . . .
N005 N 0.9523(3) 0.5182(4) 0.5624(9) 0.073(2) Uani 1 1 d . . . . .
C006 C 0.8063(4) 0.4897(4) 0.5143(12) 0.065(2) Uani 1 1 d . . . . .
N007 N 0.9442(4) 0.5993(4) 0.6011(10) 0.075(2) Uani 1 1 d . . . . .
C008 C 0.7961(5) 0.4901(5) 0.3151(13) 0.080(4) Uani 1 1 d . . . . .
C009 C 0.7560(4) 0.4934(4) 0.5438(9) 0.061(2) Uani 1 1 d . . . . .
C00A C 0.8678(4) 0.4341(5) 0.6187(9) 0.063(2) Uani 1 1 d . . . . .
C00B C 0.6686(4) 0.4020(5) 0.7754(12) 0.079(3) Uani 1 1 d . . . . .
H00B H 0.637052 0.405264 0.754086 0.095 Uiso 1 1 calc R U . . .
C00C C 0.9219(4) 0.4579(4) 0.5642(11) 0.066(3) Uani 1 1 d . . . . .
C00D C 0.8255(4) 0.4898(4) 0.4172(9) 0.055(2) Uani 1 1 d . . . . .
H00D H 0.859847 0.489656 0.410462 0.067 Uiso 1 1 calc R U . . .
C00E C 0.7222(4) 0.4419(4) 0.7370(10) 0.065(3) Uani 1 1 d . . . . .
C00F C 0.7337(4) 0.4936(5) 0.6671(10) 0.063(2) Uani 1 1 d . . . . .
H00A H 0.761663 0.527686 0.708504 0.076 Uiso 1 1 calc R U . . .
H00C H 0.698635 0.495155 0.660904 0.076 Uiso 1 1 calc R U . . .
C00G C 0.6613(5) 0.3571(5) 0.8452(13) 0.087(4) Uani 1 1 d . . . . .
H00G H 0.625060 0.329844 0.871474 0.104 Uiso 1 1 calc R U . . .
C00H C 0.7092(6) 0.3533(6) 0.8755(13) 0.091(4) Uani 1 1 d . . . . .
H00H H 0.705204 0.322604 0.920067 0.109 Uiso 1 1 calc R U . . .
C00I C 0.7294(5) 0.4970(5) 0.4468(13) 0.074(3) Uani 1 1 d . . . . .
H00I H 0.696711 0.499949 0.456446 0.088 Uiso 1 1 calc R U . . .
C00J C 0.7471(4) 0.4966(5) 0.3382(13) 0.074(3) Uani 1 1 d . . . . .
H00J H 0.727313 0.500571 0.275090 0.089 Uiso 1 1 calc R U . . .
C00K C 0.9242(4) 0.5441(5) 0.6040(10) 0.066(2) Uani 1 1 d . . . . .
C00L C 0.7620(4) 0.3948(4) 0.8395(13) 0.076(3) Uani 1 1 d . . . . .
H00L H 0.794297 0.394162 0.865973 0.091 Uiso 1 1 calc R U . . .
C00M C 0.9409(5) 0.4249(5) 0.5139(14) 0.081(3) Uani 1 1 d . . . . .
H00M H 0.976142 0.441995 0.475679 0.097 Uiso 1 1 calc R U . . .
C00N C 1.0612(4) 0.6184(6) 0.6731(11) 0.078(3) Uani 1 1 d . . . . .
H00E H 1.036707 0.584216 0.718315 0.094 Uiso 1 1 calc R U . . .
H00F H 1.099671 0.624015 0.672955 0.094 Uiso 1 1 calc R U . . .
C00O C 0.8350(4) 0.3747(4) 0.6285(11) 0.068(3) Uani 1 1 d . . . . .
H00O H 0.799711 0.358148 0.666471 0.082 Uiso 1 1 calc R U . . .
C00P C 1.0394(4) 0.6119(6) 0.5492(10) 0.076(3) Uani 1 1 d . . . . .
C00Q C 1.0075(4) 0.5510(5) 0.5037(12) 0.076(3) Uani 1 1 d . . . . .
H00Q H 1.030531 0.532892 0.520381 0.092 Uiso 1 1 calc R U . . .
C00R C 0.9057(5) 0.6195(5) 0.6309(12) 0.078(3) Uani 1 1 d . . . . .
C00S C 0.7874(7) 0.4934(7) 0.097(2) 0.139(8) Uani 1 1 d . . . . .
H00K H 0.756178 0.456133 0.077066 0.208 Uiso 1 1 calc R U . . .
H00N H 0.813352 0.508497 0.031732 0.208 Uiso 1 1 calc R U . . .
H00P H 0.772740 0.518458 0.114982 0.208 Uiso 1 1 calc R U . . .
C00T C 0.9079(6) 0.3656(6) 0.5196(13) 0.091(4) Uani 1 1 d . . . . .
H00T H 0.920337 0.342867 0.483178 0.109 Uiso 1 1 calc R U . . .
C00U C 0.8865(8) 0.6418(8) 0.547(2) 0.121(5) Uani 1 1 d . U . . .
H00U H 0.898491 0.646000 0.469368 0.146 Uiso 1 1 calc R U . . .
C00V C 1.0020(5) 0.6391(5) 0.5472(19) 0.101(5) Uani 1 1 d . . . . .
H00V H 0.998575 0.651461 0.467822 0.121 Uiso 1 1 calc R U . . .
C00W C 0.8547(5) 0.3399(5) 0.5818(11) 0.073(3) Uani 1 1 d . . . . .
H00W H 0.833415 0.300389 0.590912 0.087 Uiso 1 1 calc R U . . .
C00X C 1.0568(6) 0.6112(8) 0.3335(17) 0.114(6) Uani 1 1 d . . . . .
H00R H 1.046703 0.636077 0.290858 0.137 Uiso 1 1 calc R U . . .
H00S H 1.082015 0.603907 0.284797 0.137 Uiso 1 1 calc R U . . .
C00Y C 1.0027(5) 0.5547(6) 0.3670(16) 0.097(4) Uani 1 1 d . . . . .
H00X H 1.002165 0.522381 0.328121 0.117 Uiso 1 1 calc R U . . .
H00Y H 0.968320 0.555619 0.345868 0.117 Uiso 1 1 calc R U . . .
C00Z C 0.8487(9) 0.4602(9) 0.1792(19) 0.132(7) Uani 1 1 d . . . . .
H00Z H 0.857196 0.449876 0.254296 0.198 Uiso 1 1 calc R U . . .
H H 0.883739 0.485266 0.138804 0.198 Uiso 1 1 calc R U . . .
HA H 0.826578 0.426277 0.132948 0.198 Uiso 1 1 calc R U . . .
C010 C 1.0869(5) 0.6396(6) 0.4568(14) 0.096(4) Uani 1 1 d . . . . .
H01A H 1.117564 0.631756 0.473961 0.116 Uiso 1 1 calc R U . . .
H01B H 1.102574 0.680746 0.454931 0.116 Uiso 1 1 calc R U . . .
C011 C 1.0343(7) 0.6897(6) 0.6306(15) 0.102(5) Uani 1 1 d . . . . .
H01C H 1.008343 0.700288 0.667109 0.123 Uiso 1 1 calc R U . . .
H01D H 1.063817 0.722640 0.588760 0.123 Uiso 1 1 calc R U . . .
C012 C 1.0614(8) 0.6681(8) 0.7256(19) 0.127(7) Uani 1 1 d . . . . .
H01E H 1.100219 0.697810 0.743958 0.153 Uiso 1 1 calc R U . . .
H01F H 1.038945 0.657320 0.797478 0.153 Uiso 1 1 calc R U . . .
C013 C 0.8877(7) 0.6142(7) 0.7444(17) 0.109(5) Uani 1 1 d . . . . .
H013 H 0.899792 0.597640 0.800989 0.131 Uiso 1 1 calc R U . . .
C014 C 0.8501(9) 0.6346(9) 0.774(2) 0.135(7) Uani 1 1 d . U . . .
H014 H 0.837779 0.629960 0.852174 0.162 Uiso 1 1 calc R U . . .
C015 C 0.8317(8) 0.6587(9) 0.705(2) 0.128(6) Uani 1 1 d . U . . .
H015 H 0.810084 0.675078 0.728789 0.153 Uiso 1 1 calc R U . . .
C68 C 0.8483(10) 0.6577(10) 0.586(3) 0.147(7) Uani 1 1 d . U . . .
H68 H 0.831342 0.668936 0.528821 0.176 Uiso 1 1 calc R U . . .

loop_
_atom_site_aniso_label
_atom_site_aniso_U_11
_atom_site_aniso_U_22
_atom_site_aniso_U_33
_atom_site_aniso_U_23
_atom_site_aniso_U_13
_atom_site_aniso_U_12
Ir01 0.04126(16) 0.0671(2) 0.04144(17) -0.00361(16) 0.00284(14) 0.02474(15)
Cl02 0.0627(13) 0.129(2) 0.0627(17) -0.0148(15) -0.0096(11) 0.0474(14)
N003 0.031(3) 0.073(5) 0.061(5) 0.008(4) 0.009(3) 0.018(3)
N004 0.065(5) 0.097(7) 0.109(9) -0.003(7) 0.008(7) 0.038(5)
N005 0.045(4) 0.097(6) 0.077(6) 0.000(5) 0.009(4) 0.036(4)
C006 0.056(5) 0.067(5) 0.078(7) 0.003(5) 0.000(5) 0.035(4)
N007 0.062(5) 0.077(6) 0.084(7) -0.014(5) -0.003(4) 0.033(4)
C008 0.067(6) 0.060(5) 0.121(12) -0.007(6) 0.004(6) 0.036(5)
C009 0.047(4) 0.076(6) 0.064(6) 0.007(5) 0.006(4) 0.034(4)
C00A 0.057(5) 0.087(7) 0.050(5) -0.003(5) -0.009(4) 0.040(5)
C00B 0.049(5) 0.083(7) 0.097(9) -0.019(6) 0.015(5) 0.027(5)
C00C 0.042(4) 0.072(6) 0.083(7) -0.003(5) -0.007(4) 0.029(4)
C00D 0.052(4) 0.074(5) 0.049(5) -0.002(4) 0.000(4) 0.037(4)
C00E 0.043(4) 0.064(5) 0.082(7) -0.006(5) 0.019(4) 0.022(4)
C00F 0.061(5) 0.080(6) 0.057(6) -0.008(5) -0.007(4) 0.041(5)
C00G 0.063(6) 0.082(7) 0.088(9) -0.003(7) 0.036(6) 0.017(5)
C00H 0.113(10) 0.100(8) 0.079(9) 0.024(7) 0.035(7) 0.068(8)
C00I 0.063(6) 0.074(6) 0.093(9) -0.010(6) -0.008(6) 0.041(5)
C00J 0.063(5) 0.078(6) 0.092(9) 0.006(6) -0.016(6) 0.043(5)
C00K 0.060(5) 0.076(6) 0.059(6) -0.006(5) -0.002(4) 0.032(5)
C00L 0.062(5) 0.073(6) 0.090(9) 0.025(6) 0.022(6) 0.033(5)
C00M 0.062(5) 0.093(7) 0.096(9) 0.000(8) 0.004(6) 0.046(5)
C00N 0.057(5) 0.110(8) 0.051(6) -0.011(6) -0.007(5) 0.029(5)
C00O 0.056(5) 0.061(5) 0.084(8) -0.015(5) 0.003(5) 0.027(4)
C00P 0.053(5) 0.104(8) 0.058(7) 0.000(5) 0.004(4) 0.029(5)
C00Q 0.051(5) 0.092(7) 0.087(9) 0.016(6) 0.015(5) 0.036(5)
C00R 0.075(7) 0.066(6) 0.086(9) -0.013(6) 0.007(6) 0.030(5)
C00S 0.097(11) 0.084(9) 0.21(2) 0.011(12) -0.050(13) 0.023(8)
C00T 0.109(9) 0.120(10) 0.076(8) -0.036(8) -0.028(8) 0.082(8)
C00U 0.122(9) 0.116(9) 0.139(12) 0.007(8) -0.003(8) 0.069(8)
C00V 0.069(6) 0.072(7) 0.153(16) 0.001(8) 0.003(8) 0.028(6)
C00W 0.079(7) 0.082(7) 0.069(7) -0.017(5) -0.015(5) 0.048(6)
C00X 0.077(8) 0.140(12) 0.115(14) 0.004(11) 0.043(9) 0.046(8)
C00Y 0.062(6) 0.110(9) 0.110(12) 0.002(9) 0.019(7) 0.036(6)
C00Z 0.188(17) 0.199(18) 0.083(11) 0.028(14) 0.024(12) 0.151(16)
C010 0.064(6) 0.098(9) 0.102(11) 0.006(7) 0.037(7) 0.022(6)
C011 0.114(11) 0.085(8) 0.104(12) -0.017(8) 0.003(9) 0.047(8)
C012 0.132(13) 0.133(13) 0.130(16) -0.029(11) -0.057(12) 0.077(11)
C013 0.123(12) 0.105(10) 0.099(12) -0.027(9) -0.007(9) 0.057(10)
C014 0.136(11) 0.145(11) 0.136(12) -0.011(9) 0.032(9) 0.078(9)
C015 0.129(10) 0.129(10) 0.127(12) -0.014(9) 0.014(9) 0.067(8)
C68 0.149(12) 0.143(11) 0.160(13) 0.001(10) -0.006(10) 0.083(10)

loop_
_atom_type_symbol
_atom_type_description
_atom_type_scat_dispersion_real
_atom_type_scat_dispersion_imag
_atom_type_scat_source
C C 0.0181 0.0091 'International Tables Vol C Tables 4.2.6.8 and 6.1.1.4'
H H 0.0000 0.0000 'International Tables Vol C Tables 4.2.6.8 and 6.1.1.4'
Cl Cl 0.3639 0.7018 'International Tables Vol C Tables 4.2.6.8 and 6.1.1.4'
Ir Ir -4.7710 6.5667 'International Tables Vol C Tables 4.2.6.8 and 6.1.1.4'
N N 0.0311 0.0180 'International Tables Vol C Tables 4.2.6.8 and 6.1.1.4'

loop_
_geom_angle_atom_site_label_1
_geom_angle_atom_site_label_2
_geom_angle_atom_site_label_3
_geom_angle
_geom_angle_site_symmetry_1
_geom_angle_site_symmetry_3
_geom_angle_publ_flag
N003 Ir01 Cl02 91.2(2) . . ?
N003 Ir01 C006 90.3(3) . . ?
C006 Ir01 Cl02 176.7(3) . . ?
C00A Ir01 Cl02 95.0(3) . . ?
C00A Ir01 N003 100.2(4) . . ?
C00A Ir01 C006 87.6(4) . . ?
C00A Ir01 C00K 79.1(4) . . ?
C00K Ir01 Cl02 92.3(3) . . ?
C00K Ir01 N003 176.4(4) . . ?
C00K Ir01 C006 86.1(4) . . ?
C00E N003 Ir01 119.7(7) . . ?
C00L N003 Ir01 119.9(6) . . ?
C00L N003 C00E 120.3(8) . . ?
C00S N004 C008 120.1(13) . . ?
C00S N004 C00Z 116.7(16) . . ?
C00Z N004 C008 118.2(13) . . ?
C00C N005 C00Q 122.5(9) . . ?
C00K N005 C00C 116.0(8) . . ?
C00K N005 C00Q 120.9(10) . . ?
C009 C006 Ir01 106.4(8) . . ?
C00D C006 Ir01 125.0(7) . . ?
C00D C006 C009 128.4(11) . . ?
C00K N007 C00R 117.5(10) . . ?
C00K N007 C00V 120.9(10) . . ?
C00R N007 C00V 120.7(10) . . ?
C00D C008 N004 122.6(10) . . ?
C00D C008 C00J 113.9(12) . . ?
C00J C008 N004 123.3(12) . . ?
C006 C009 C00F 126.6(10) . . ?
C00I C009 C006 111.5(10) . . ?
C00I C009 C00F 121.9(9) . . ?
C00C C00A Ir01 114.4(8) . . ?
C00O C00A Ir01 127.0(7) . . ?
C00O C00A C00C 118.4(9) . . ?
C00E C00B H00B 119.8 . . ?
C00E C00B C00G 120.3(11) . . ?
C00G C00B H00B 119.8 . . ?
N005 C00C C00A 114.0(9) . . ?
C00M C00C N005 123.9(9) . . ?
C00M C00C C00A 122.1(10) . . ?
C006 C00D C008 120.3(9) . . ?
C006 C00D H00D 119.8 . . ?
C008 C00D H00D 119.8 . . ?
N003 C00E C00B 119.9(11) . . ?
N003 C00E C00F 117.0(8) . . ?
C00B C00E C00F 123.1(10) . . ?
C009 C00F H00A 109.1 . . ?
C009 C00F H00C 109.1 . . ?
C00E C00F C009 112.5(8) . . ?
C00E C00F H00A 109.1 . . ?
C00E C00F H00C 109.1 . . ?
H00A C00F H00C 107.8 . . ?
C00B C00G H00G 120.7 . . ?
C00B C00G C00H 118.5(10) . . ?
C00H C00G H00G 120.7 . . ?
C00G C00H H00H 120.2 . . ?
C00L C00H C00G 119.7(11) . . ?
C00L C00H H00H 120.2 . . ?
C009 C00I H00I 118.1 . . ?
C00J C00I C009 123.8(10) . . ?
C00J C00I H00I 118.1 . . ?
C008 C00J H00J 119.1 . . ?
C00I C00J C008 121.8(11) . . ?
C00I C00J H00J 119.1 . . ?
N005 C00K Ir01 115.5(8) . . ?
N007 C00K Ir01 120.0(8) . . ?
N007 C00K N005 124.3(10) . . ?
N003 C00L C00H 121.0(11) . . ?
N003 C00L H00L 119.5 . . ?
C00H C00L H00L 119.5 . . ?
C00C C00M H00M 120.0 . . ?
C00C C00M C00T 120.1(11) . . ?
C00T C00M H00M 120.0 . . ?
H00E C00N H00F 108.4 . . ?
C00P C00N H00E 110.1 . . ?
C00P C00N H00F 110.1 . . ?
C012 C00N H00E 110.1 . . ?
C012 C00N H00F 110.1 . . ?
C012 C00N C00P 108.1(13) . . ?
C00A C00O H00O 119.8 . . ?
C00W C00O C00A 120.5(10) . . ?
C00W C00O H00O 119.8 . . ?
C00N C00P C00Q 115.1(11) . . ?
C00N C00P C00V 105.9(12) . . ?
C00N C00P C010 113.6(10) . . ?
C00Q C00P C00V 111.6(9) . . ?
C00Q C00P C010 100.2(10) . . ?
C00V C00P C010 110.5(12) . . ?
N005 C00Q C00P 110.8(10) . . ?
N005 C00Q H00Q 108.5 . . ?
N005 C00Q C00Y 113.6(10) . . ?
C00P C00Q H00Q 108.5 . . ?
C00P C00Q C00Y 106.8(10) . . ?
C00Y C00Q H00Q 108.5 . . ?
C00U C00R N007 120.9(14) . . ?
C00U C00R C013 121.0(15) . . ?
C013 C00R N007 118.2(14) . . ?
N004 C00S H00K 109.5 . . ?
N004 C00S H00N 109.5 . . ?
N004 C00S H00P 109.5 . . ?
H00K C00S H00N 109.5 . . ?
H00K C00S H00P 109.5 . . ?
H00N C00S H00P 109.5 . . ?
C00M C00T H00T 120.3 . . ?
C00M C00T C00W 119.4(11) . . ?
C00W C00T H00T 120.3 . . ?
C00R C00U H00U 122.4 . . ?
C00R C00U C68 115(2) . . ?
C68 C00U H00U 122.4 . . ?
N007 C00V C00P 110.4(11) . . ?
N007 C00V H00V 112.1 . . ?
N007 C00V C011 108.0(14) . . ?
C00P C00V H00V 112.1 . . ?
C00P C00V C011 101.7(12) . . ?
C011 C00V H00V 112.1 . . ?
C00O C00W C00T 119.3(11) . . ?
C00O C00W H00W 120.3 . . ?
C00T C00W H00W 120.3 . . ?
H00R C00X H00S 108.8 . . ?
C00Y C00X H00R 110.7 . . ?
C00Y C00X H00S 110.7 . . ?
C00Y C00X C010 105.0(13) . . ?
C010 C00X H00R 110.7 . . ?
C010 C00X H00S 110.7 . . ?
C00Q C00Y H00X 111.0 . . ?
C00Q C00Y H00Y 111.0 . . ?
C00X C00Y C00Q 103.9(13) . . ?
C00X C00Y H00X 111.0 . . ?
C00X C00Y H00Y 111.0 . . ?
H00X C00Y H00Y 109.0 . . ?
N004 C00Z H00Z 109.5 . . ?
N004 C00Z H 109.5 . . ?
N004 C00Z HA 109.5 . . ?
H00Z C00Z H 109.5 . . ?
H00Z C00Z HA 109.5 . . ?
H C00Z HA 109.5 . . ?
C00P C010 C00X 105.3(10) . . ?
C00P C010 H01A 110.7 . . ?
C00P C010 H01B 110.7 . . ?
C00X C010 H01A 110.7 . . ?
C00X C010 H01B 110.7 . . ?
H01A C010 H01B 108.8 . . ?
C00V C011 H01C 110.8 . . ?
C00V C011 H01D 110.8 . . ?
C00V C011 C012 105.0(13) . . ?
H01C C011 H01D 108.8 . . ?
C012 C011 H01C 110.8 . . ?
C012 C011 H01D 110.8 . . ?
C00N C012 C011 105.7(14) . . ?
C00N C012 H01E 110.6 . . ?
C00N C012 H01F 110.6 . . ?
C011 C012 H01E 110.6 . . ?
C011 C012 H01F 110.6 . . ?
H01E C012 H01F 108.7 . . ?
C00R C013 H013 120.8 . . ?
C00R C013 C014 118.3(19) . . ?
C014 C013 H013 120.8 . . ?
C013 C014 H014 116.9 . . ?
C015 C014 C013 126(2) . . ?
C015 C014 H014 116.9 . . ?
C014 C015 H015 124.2 . . ?
C014 C015 C68 112(2) . . ?
C68 C015 H015 124.2 . . ?
C00U C68 C015 127(2) . . ?
C00U C68 H68 116.5 . . ?
C015 C68 H68 116.5 . . ?

loop_
_geom_bond_atom_site_label_1
_geom_bond_atom_site_label_2
_geom_bond_distance
_geom_bond_site_symmetry_2
_geom_bond_publ_flag
Ir01 Cl02 2.400(3) . ?
Ir01 N003 2.142(7) . ?
Ir01 C006 2.274(13) . ?
Ir01 C00A 2.023(11) . ?
Ir01 C00K 2.020(11) . ?
N003 C00E 1.355(13) . ?
N003 C00L 1.342(14) . ?
N004 C008 1.46(2) . ?
N004 C00S 1.41(2) . ?
N004 C00Z 1.435(18) . ?
N005 C00C 1.407(14) . ?
N005 C00K 1.348(14) . ?
N005 C00Q 1.458(13) . ?
C006 C009 1.451(13) . ?
C006 C00D 1.217(16) . ?
N007 C00K 1.304(14) . ?
N007 C00R 1.434(15) . ?
N007 C00V 1.510(17) . ?
C008 C00D 1.407(17) . ?
C008 C00J 1.441(15) . ?
C009 C00F 1.523(14) . ?
C009 C00I 1.343(16) . ?
C00A C00C 1.409(14) . ?
C00A C00O 1.395(15) . ?
C00B H00B 0.9300 . ?
C00B C00E 1.372(14) . ?
C00B C00G 1.38(2) . ?
C00C C00M 1.357(16) . ?
C00D H00D 0.9300 . ?
C00E C00F 1.494(15) . ?
C00F H00A 0.9700 . ?
C00F H00C 0.9700 . ?
C00G H00G 0.9300 . ?
C00G C00H 1.388(19) . ?
C00H H00H 0.9300 . ?
C00H C00L 1.361(17) . ?
C00I H00I 0.9300 . ?
C00I C00J 1.323(19) . ?
C00J H00J 0.9300 . ?
C00L H00L 0.9300 . ?
C00M H00M 0.9300 . ?
C00M C00T 1.388(18) . ?
C00N H00E 0.9700 . ?
C00N H00F 0.9700 . ?
C00N C00P 1.501(16) . ?
C00N C012 1.46(2) . ?
C00O H00O 0.9300 . ?
C00O C00W 1.392(15) . ?
C00P C00Q 1.513(18) . ?
C00P C00V 1.515(18) . ?
C00P C010 1.530(15) . ?
C00Q H00Q 0.9800 . ?
C00Q C00Y 1.56(2) . ?
C00R C00U 1.35(2) . ?
C00R C013 1.36(2) . ?
C00S H00K 0.9600 . ?
C00S H00N 0.9600 . ?
C00S H00P 0.9600 . ?
C00T H00T 0.9300 . ?
C00T C00W 1.43(2) . ?
C00U H00U 0.9300 . ?
C00U C68 1.37(3) . ?
C00V H00V 0.9800 . ?
C00V C011 1.53(2) . ?
C00W H00W 0.9300 . ?
C00X H00R 0.9700 . ?
C00X H00S 0.9700 . ?
C00X C00Y 1.54(2) . ?
C00X C010 1.61(2) . ?
C00Y H00X 0.9700 . ?
C00Y H00Y 0.9700 . ?
C00Z H00Z 0.9600 . ?
C00Z H 0.9600 . ?
C00Z HA 0.9600 . ?
C010 H01A 0.9700 . ?
C010 H01B 0.9700 . ?
C011 H01C 0.9700 . ?
C011 H01D 0.9700 . ?
C011 C012 1.57(2) . ?
C012 H01E 0.9700 . ?
C012 H01F 0.9700 . ?
C013 H013 0.9300 . ?
C013 C014 1.41(3) . ?
C014 H014 0.9300 . ?
C014 C015 1.27(3) . ?
C015 H015 0.9300 . ?
C015 C68 1.42(4) . ?
C68 H68 0.9300 . ?

loop_
_geom_torsion_atom_site_label_1
_geom_torsion_atom_site_label_2
_geom_torsion_atom_site_label_3
_geom_torsion_atom_site_label_4
_geom_torsion
_geom_torsion_site_symmetry_1
_geom_torsion_site_symmetry_2
_geom_torsion_site_symmetry_3
_geom_torsion_site_symmetry_4
_geom_torsion_publ_flag
Ir01 N003 C00E C00B 171.9(8) . . . . ?
Ir01 N003 C00E C00F -10.8(12) . . . . ?
Ir01 N003 C00L C00H -169.3(11) . . . . ?
Ir01 C006 C009 C00F -5.2(12) . . . . ?
Ir01 C006 C009 C00I 174.8(8) . . . . ?
Ir01 C006 C00D C008 -177.6(7) . . . . ?
Ir01 C00A C00C N005 -3.2(12) . . . . ?
Ir01 C00A C00C C00M 179.6(10) . . . . ?
Ir01 C00A C00O C00W -176.1(9) . . . . ?
N003 C00E C00F C009 66.5(12) . . . . ?
N004 C008 C00D C006 -178.5(10) . . . . ?
N004 C008 C00J C00I 179.4(11) . . . . ?
N005 C00C C00M C00T -179.7(12) . . . . ?
N005 C00Q C00Y C00X 152.8(11) . . . . ?
C006 C009 C00F C00E -56.8(13) . . . . ?
C006 C009 C00I C00J 0.5(16) . . . . ?
N007 C00R C00U C68 177.7(16) . . . . ?
N007 C00R C013 C014 179.4(14) . . . . ?
N007 C00V C011 C012 82.7(16) . . . . ?
C009 C006 C00D C008 -4.3(17) . . . . ?
C009 C00I C00J C008 2.2(19) . . . . ?
C00A C00C C00M C00T -3(2) . . . . ?
C00A C00O C00W C00T -2.4(18) . . . . ?
C00B C00E C00F C009 -116.2(11) . . . . ?
C00B C00G C00H C00L 2(2) . . . . ?
C00C N005 C00K Ir01 10.8(13) . . . . ?
C00C N005 C00K N007 -174.8(11) . . . . ?
C00C N005 C00Q C00P -160.6(10) . . . . ?
C00C N005 C00Q C00Y 79.2(14) . . . . ?
C00C C00A C00O C00W -2.1(16) . . . . ?
C00C C00M C00T C00W -2(2) . . . . ?
C00D C006 C009 C00F -179.5(11) . . . . ?
C00D C006 C009 C00I 0.5(16) . . . . ?
C00D C008 C00J C00I -5.5(16) . . . . ?
C00E N003 C00L C00H 7.0(19) . . . . ?
C00E C00B C00G C00H 0.0(19) . . . . ?
C00F C009 C00I C00J -179.5(11) . . . . ?
C00G C00B C00E N003 1.0(18) . . . . ?
C00G C00B C00E C00F -176.2(11) . . . . ?
C00G C00H C00L N003 -6(2) . . . . ?
C00I C009 C00F C00E 123.2(11) . . . . ?
C00J C008 C00D C006 6.4(15) . . . . ?
C00K N005 C00C C00A -4.9(14) . . . . ?
C00K N005 C00C C00M 172.3(12) . . . . ?
C00K N005 C00Q C00P 28.6(15) . . . . ?
C00K N005 C00Q C00Y -91.6(14) . . . . ?
C00K N007 C00R C00U -109.5(15) . . . . ?
C00K N007 C00R C013 68.8(16) . . . . ?
C00K N007 C00V C00P -24(2) . . . . ?
C00K N007 C00V C011 -134.4(13) . . . . ?
C00L N003 C00E C00B -4.5(16) . . . . ?
C00L N003 C00E C00F 172.9(10) . . . . ?
C00M C00T C00W C00O 4.5(19) . . . . ?
C00N C00P C00Q N005 70.3(12) . . . . ?
C00N C00P C00Q C00Y -165.5(9) . . . . ?
C00N C00P C00V N007 -78.0(14) . . . . ?
C00N C00P C00V C011 36.4(14) . . . . ?
C00N C00P C010 C00X 162.2(13) . . . . ?
C00O C00A C00C N005 -177.9(10) . . . . ?
C00O C00A C00C C00M 4.9(17) . . . . ?
C00P C00N C012 C011 4.0(18) . . . . ?
C00P C00Q C00Y C00X 30.4(13) . . . . ?
C00P C00V C011 C012 -33.4(17) . . . . ?
C00Q N005 C00C C00A -176.1(10) . . . . ?
C00Q N005 C00C C00M 1.1(18) . . . . ?
C00Q N005 C00K Ir01 -177.9(8) . . . . ?
C00Q N005 C00K N007 -3.5(18) . . . . ?
C00Q C00P C00V N007 47.9(17) . . . . ?
C00Q C00P C00V C011 162.3(12) . . . . ?
C00Q C00P C010 C00X 38.9(14) . . . . ?
C00R N007 C00K Ir01 -15.8(15) . . . . ?
C00R N007 C00K N005 170.0(11) . . . . ?
C00R N007 C00V C00P 167.4(12) . . . . ?
C00R N007 C00V C011 57.0(17) . . . . ?
C00R C00U C68 C015 7(3) . . . . ?
C00R C013 C014 C015 -1(3) . . . . ?
C00S N004 C008 C00D -175.6(12) . . . . ?
C00S N004 C008 C00J -0.9(18) . . . . ?
C00U C00R C013 C014 -2(2) . . . . ?
C00V N007 C00K Ir01 175.2(11) . . . . ?
C00V N007 C00K N005 1.0(19) . . . . ?
C00V N007 C00R C00U 59.5(19) . . . . ?
C00V N007 C00R C013 -122.3(16) . . . . ?
C00V C00P C00Q N005 -50.4(15) . . . . ?
C00V C00P C00Q C00Y 73.8(13) . . . . ?
C00V C00P C010 C00X -78.9(15) . . . . ?
C00V C011 C012 C00N 18.8(19) . . . . ?
C00Y C00X C010 C00P -21.3(16) . . . . ?
C00Z N004 C008 C00D 30.2(19) . . . . ?
C00Z N004 C008 C00J -155.2(14) . . . . ?
C010 C00P C00Q N005 -167.4(11) . . . . ?
C010 C00P C00Q C00Y -43.3(12) . . . . ?
C010 C00P C00V N007 158.5(12) . . . . ?
C010 C00P C00V C011 -87.1(15) . . . . ?
C010 C00X C00Y C00Q -5.0(15) . . . . ?
C012 C00N C00P C00Q -149.4(12) . . . . ?
C012 C00N C00P C00V -25.7(15) . . . . ?
C012 C00N C00P C010 95.8(15) . . . . ?
C013 C00R C00U C68 0(3) . . . . ?
C013 C014 C015 C68 7(3) . . . . ?
C014 C015 C68 C00U -10(3) . . . . ?

loop_
_smtbx_masks_void_nr
_smtbx_masks_void_average_x
_smtbx_masks_void_average_y
_smtbx_masks_void_average_z
_smtbx_masks_void_volume
_smtbx_masks_void_count_electrons
_smtbx_masks_void_content
1 0.000 0.000 -0.012 2978.9 289.8 ?
